data_2238827
loop_
_publ_author_name
'Yang, Guang'
'Noll, Bruce C.'
'Rybak-Akimova, Elena V.'

_publ_section_title
;
 (2<i>R</i>,2'<i>S</i>)-2,2'-Bipiperidine-1,1'-diium dibromide
;
_journal_coeditor_code ZL2557
_journal_issue 11
_journal_name_full 'Acta Crystallographica Section E'
_journal_page_first o1711
_journal_paper_doi 10.1107/S1600536813028754
_journal_volume 69
_journal_year 2013
_chemical_formula_iupac 'C10 H22 N2 2+, 2Br -'
_chemical_formula_moiety 'C10 H22 N2 2+, 2(Br -)'
_chemical_formula_sum 'C10 H22 Br2 N2'
_chemical_formula_weight 330.11
_chemical_name_systematic
;
(2<i>R</i>,2'<i>S</i>)-2,2'-Bipiperidine-1,1'-diium dibromide
;
_space_group_crystal_system monoclinic
_space_group_IT_number 15
_space_group_name_Hall '-C 2yc'
_space_group_name_H-M_alt 'C 1 2/c 1'
_symmetry_space_group_name_Hall '-C 2yc'
_symmetry_space_group_name_H-M 'C 1 2/c 1'
_atom_sites_solution_hydrogens mixed
_atom_sites_solution_primary direct
_atom_sites_solution_secondary difmap
_cell_angle_alpha 90
_cell_angle_beta 92.1340(10)
_cell_angle_gamma 90
_cell_formula_units_Z 4
_cell_length_a 17.9719(9)
_cell_length_b 9.7654(5)
_cell_length_c 7.3637(3)
_cell_measurement_reflns_used 8775
_cell_measurement_temperature 100.(2)
_cell_measurement_theta_max 31.5244
_cell_measurement_theta_min 2.2680
_cell_volume 1291.45(11)
_computing_cell_refinement 'SAINT (Bruker, 2011)'
_computing_data_collection
;
APEX2 and <i>Bruker Instrument Service</i> (Bruker, 2013)
;
_computing_data_reduction 'SAINT (Bruker, 2011)'
_computing_molecular_graphics 'OLEX2 (Dolomanov <i>et al.</i>, 2009)'
_computing_publication_material 'OLEX2 (Dolomanov <i>et al.</i>, 2009)'
_computing_structure_refinement 'SHELXL2013 (Sheldrick, 2008)'
_computing_structure_solution 'SHELXS97 (Sheldrick, 2008)'
_diffrn_ambient_temperature 100.(2)
_diffrn_measured_fraction_theta_full 1.000
_diffrn_measured_fraction_theta_max 1.000
_diffrn_measurement_device_type 'Bruker D8 QUEST CMOS'
_diffrn_measurement_method '\f and \w scans'
_diffrn_radiation_monochromator 'curved graphite'
_diffrn_radiation_type 'Mo K\a'
_diffrn_radiation_wavelength 0.71073
_diffrn_reflns_av_R_equivalents 0.0209
_diffrn_reflns_limit_h_max 26
_diffrn_reflns_limit_h_min -26
_diffrn_reflns_limit_k_max 12
_diffrn_reflns_limit_k_min -14
_diffrn_reflns_limit_l_max 10
_diffrn_reflns_limit_l_min -10
_diffrn_reflns_number 12426
_diffrn_reflns_theta_full 31.53
_diffrn_reflns_theta_max 31.53
_diffrn_reflns_theta_min 2.27
_diffrn_standards_number 0
_exptl_absorpt_coefficient_mu 6.247
_exptl_absorpt_correction_T_max 0.57
_exptl_absorpt_correction_T_min 0.13
_exptl_absorpt_correction_type multi-scan
_exptl_absorpt_process_details
;
(SADABS; Sheldrick, 2012)
;
_exptl_crystal_colour 'clear colorless'
_exptl_crystal_density_diffrn 1.698
_exptl_crystal_density_method 'not measured'
_exptl_crystal_description plate
_exptl_crystal_F_000 664
_exptl_crystal_size_max 0.553
_exptl_crystal_size_mid 0.231
_exptl_crystal_size_min 0.100
_refine_diff_density_max 0.876
_refine_diff_density_min -0.238
_refine_ls_extinction_method none
_refine_ls_goodness_of_fit_ref 1.109
_refine_ls_hydrogen_treatment mixed
_refine_ls_matrix_type full
_refine_ls_number_parameters 70
_refine_ls_number_reflns 2155
_refine_ls_number_restraints 0
_refine_ls_restrained_S_all 1.109
_refine_ls_R_factor_all 0.0212
_refine_ls_R_factor_gt 0.0179
_refine_ls_shift/su_max 0.001
_refine_ls_shift/su_mean 0.000
_refine_ls_structure_factor_coef Fsqd
_refine_ls_weighting_details 'w=1/[\s^2^(Fo^2^)+(0.0237P)^2^+0.7137P] where P=(Fo^2^+2Fc^2^)/3'
_refine_ls_weighting_scheme calc
_refine_ls_wR_factor_gt 0.0438
_refine_ls_wR_factor_ref 0.0449
_reflns_number_gt 1955
_reflns_number_total 2155
_reflns_threshold_expression I>2\s(I)
_cod_data_source_file zl2557.cif
_cod_data_source_block I
_cod_database_code 2238827

loop_
_space_group_symop_operation_xyz
'x, y, z'
'-x, y, -z+1/2'
'x+1/2, y+1/2, z'
'-x+1/2, y+1/2, -z+1/2'
'-x, -y, -z'
'x, -y, z-1/2'
'-x+1/2, -y+1/2, -z'
'x+1/2, -y+1/2, z-1/2'

loop_
_atom_site_type_symbol
_atom_site_label
_atom_site_fract_x
_atom_site_fract_y
_atom_site_fract_z
_atom_site_U_iso_or_equiv
_atom_site_adp_type
_atom_site_calc_flag
_atom_site_occupancy
N N1 0.15631(5) 0.83374(10) 0.52604(14) 0.00987(17) Uani d 1
H H1A 0.1668(8) 0.9229(17) 0.500(2) 0.012 Uiso d 1
H H1B 0.1566(9) 0.8270(15) 0.645(2) 0.012 Uiso d 1
C C1 0.21196(6) 0.73540(11) 0.45193(15) 0.00905(18) Uani d 1
H H1 0.2159 0.7519 0.3186 0.011 Uiso calc 1
C C2 0.18497(6) 0.58942(11) 0.48165(17) 0.0123(2) Uani d 1
H H2A 0.1854 0.5699 0.6136 0.015 Uiso calc 1
H H2B 0.2195 0.5245 0.4249 0.015 Uiso calc 1
C C3 0.10648(6) 0.56754(12) 0.40071(17) 0.0136(2) Uani d 1
H H3A 0.0903 0.4725 0.4243 0.016 Uiso calc 1
H H3B 0.1063 0.5813 0.2675 0.016 Uiso calc 1
C C4 0.05255(6) 0.66795(12) 0.48479(17) 0.0133(2) Uani d 1
H H4A 0.002 0.6545 0.4298 0.016 Uiso calc 1
H H4B 0.0505 0.6505 0.6169 0.016 Uiso calc 1
C C5 0.07765(6) 0.81376(12) 0.45314(16) 0.0126(2) Uani d 1
H H5A 0.0749 0.8341 0.3213 0.015 Uiso calc 1
H H5B 0.0441 0.8779 0.5144 0.015 Uiso calc 1
Br Br1 0.14264(2) 0.83601(2) 0.96230(2) 0.01383(5) Uani d 1

loop_
_atom_site_aniso_label
_atom_site_aniso_U_11
_atom_site_aniso_U_22
_atom_site_aniso_U_33
_atom_site_aniso_U_12
_atom_site_aniso_U_13
_atom_site_aniso_U_23
N1 0.0097(4) 0.0102(4) 0.0097(4) -0.0001(3) 0.0005(3) -0.0007(3)
C1 0.0087(4) 0.0093(4) 0.0092(4) 0.0003(4) 0.0004(3) -0.0005(4)
C2 0.0110(5) 0.0093(5) 0.0165(5) -0.0010(4) -0.0010(4) 0.0000(4)
C3 0.0104(5) 0.0128(5) 0.0176(5) -0.0025(4) -0.0005(4) -0.0009(4)
C4 0.0095(5) 0.0147(5) 0.0158(5) -0.0018(4) 0.0016(4) 0.0004(4)
C5 0.0090(5) 0.0142(5) 0.0144(5) 0.0008(4) -0.0006(4) 0.0002(4)
Br1 0.01971(7) 0.01159(7) 0.01027(6) -0.00222(4) 0.00163(4) -0.00018(4)

loop_
_atom_type_symbol
_atom_type_description
_atom_type_scat_dispersion_real
_atom_type_scat_dispersion_imag
_atom_type_scat_source
C C 0.0033 0.0016 'International Tables Vol C Tables 4.2.6.8 and 6.1.1.4'
H H 0.0000 0.0000 'International Tables Vol C Tables 4.2.6.8 and 6.1.1.4'
N N 0.0061 0.0033 'International Tables Vol C Tables 4.2.6.8 and 6.1.1.4'
Br Br -0.2901 2.4595 'International Tables Vol C Tables 4.2.6.8 and 6.1.1.4'

loop_
_geom_angle_atom_site_label_1
_geom_angle_atom_site_label_2
_geom_angle_atom_site_label_3
_geom_angle_site_symmetry_1
_geom_angle_site_symmetry_3
_geom_angle
C1 N1 C5 . . 114.59(9)
C1 N1 H1A . . 112.7(10)
C5 N1 H1A . . 104.3(10)
C1 N1 H1B . . 109.6(10)
C5 N1 H1B . . 108.4(11)
H1A N1 H1B . . 106.8(13)
N1 C1 C2 . . 109.01(9)
N1 C1 C1 . 7_566 107.79(11)
C2 C1 C1 . 7_566 112.85(11)
N1 C1 H1 . . 109.0
C2 C1 H1 . . 109.0
C1 C1 H1 7_566 . 109.0
C1 C2 C3 . . 111.68(9)
C1 C2 H2A . . 109.3
C3 C2 H2A . . 109.3
C1 C2 H2B . . 109.3
C3 C2 H2B . . 109.3
H2A C2 H2B . . 107.9
C2 C3 C4 . . 110.09(9)
C2 C3 H3A . . 109.6
C4 C3 H3A . . 109.6
C2 C3 H3B . . 109.6
C4 C3 H3B . . 109.6
H3A C3 H3B . . 108.2
C5 C4 C3 . . 110.15(9)
C5 C4 H4A . . 109.6
C3 C4 H4A . . 109.6
C5 C4 H4B . . 109.6
C3 C4 H4B . . 109.6
H4A C4 H4B . . 108.1
N1 C5 C4 . . 110.36(9)
N1 C5 H5A . . 109.6
C4 C5 H5A . . 109.6
N1 C5 H5B . . 109.6
C4 C5 H5B . . 109.6
H5A C5 H5B . . 108.1

loop_
_geom_bond_atom_site_label_1
_geom_bond_atom_site_label_2
_geom_bond_site_symmetry_2
_geom_bond_distance
N1 C1 . 1.5036(14)
N1 C5 . 1.5060(15)
N1 H1A . 0.913(16)
N1 H1B . 0.880(18)
C1 C2 . 1.5243(16)
C1 C1 7_566 1.543(2)
C1 H1 . 1.0
C2 C3 . 1.5259(16)
C2 H2A . 0.99
C2 H2B . 0.99
C3 C4 . 1.5260(17)
C3 H3A . 0.99
C3 H3B . 0.99
C4 C5 . 1.5143(16)
C4 H4A . 0.99
C4 H4B . 0.99
C5 H5A . 0.99
C5 H5B . 0.99

loop_
_geom_hbond_atom_site_label_D
_geom_hbond_atom_site_label_H
_geom_hbond_atom_site_label_A
_geom_hbond_site_symmetry_A
_geom_hbond_distance_DH
_geom_hbond_distance_HA
_geom_hbond_distance_DA
_geom_hbond_angle_DHA
_geom_hbond_publ_flag
N1 H1A Br1 6_575 0.913(16) 2.408(16) 3.2670(10) 156.7(13) y
N1 H1B Br1 . 0.880(18) 2.359(18) 3.2311(10) 170.9(14) y

loop_
_geom_torsion_atom_site_label_1
_geom_torsion_atom_site_label_2
_geom_torsion_atom_site_label_3
_geom_torsion_atom_site_label_4
_geom_torsion_site_symmetry_1
_geom_torsion_site_symmetry_4
_geom_torsion
C5 N1 C1 C2 . . -54.03(12)
C5 N1 C1 C1 . 7_566 -176.84(11)
N1 C1 C2 C3 . . 54.76(12)
C1 C1 C2 C3 7_566 . 174.49(11)
C1 C2 C3 C4 . . -58.25(13)
C2 C3 C4 C5 . . 58.08(13)
C1 N1 C5 C4 . . 55.44(12)
C3 C4 C5 N1 . . -55.86(13)
